data_7160817
loop_
_publ_author_name
'Ou, Zhi-Xiong'
'Zhang, Bu-Hong'
'Song, Jia-Xin'
'Li, Li-Bo'
'Wang, Xing-Wang'

_publ_section_title
;
 Palladium-catalyzed asymmetric propargylic sulfonylation of propargyl
 esters with sulfonyl hydrazides.
;
_journal_issue 46
_journal_name_full 'Organic &amp; biomolecular chemistry'
_journal_page_first 10479
_journal_page_last 10487
_journal_paper_doi 10.1039/d5ob01408e
_journal_volume 23
_journal_year 2025
_chemical_absolute_configuration unk
_chemical_formula_sum 'C25 H32 O2 S'
_chemical_formula_weight 396.56
_space_group_crystal_system orthorhombic
_space_group_IT_number 19
_space_group_name_Hall 'P 2ac 2ab'
_space_group_name_H-M_alt 'P 21 21 21'
_atom_sites_solution_hydrogens geom
_audit_creation_method SHELXL-2018/3
_audit_update_record
;
2025-01-15 deposited with the CCDC.	2025-10-27 downloaded from the CCDC.
;
_cell_angle_alpha 90
_cell_angle_beta 90
_cell_angle_gamma 90
_cell_formula_units_Z 4
_cell_length_a 8.6368(2)
_cell_length_b 11.6180(3)
_cell_length_c 22.8872(6)
_cell_measurement_reflns_used 9984
_cell_measurement_temperature 220(2)
_cell_measurement_theta_max 27.4626
_cell_measurement_theta_min 2.6698
_cell_volume 2296.56(10)
_computing_structure_refinement 'SHELXL-2018/3 (Sheldrick, 2018)'
_computing_structure_solution 'SHELXT 2018/2 (Sheldrick, 2018)'
_diffrn_ambient_temperature 220(2)
_diffrn_measured_fraction_theta_full 0.990
_diffrn_measured_fraction_theta_max 0.991
_diffrn_measurement_device_type 'Bruker APEX-II CCD'
_diffrn_measurement_method '\f and \w scans'
_diffrn_radiation_type MoK\a
_diffrn_radiation_wavelength 0.71073
_diffrn_reflns_av_R_equivalents 0.0383
_diffrn_reflns_av_unetI/netI 0.0313
_diffrn_reflns_Laue_measured_fraction_full 0.990
_diffrn_reflns_Laue_measured_fraction_max 0.991
_diffrn_reflns_limit_h_max 11
_diffrn_reflns_limit_h_min -11
_diffrn_reflns_limit_k_max 15
_diffrn_reflns_limit_k_min -14
_diffrn_reflns_limit_l_max 29
_diffrn_reflns_limit_l_min -29
_diffrn_reflns_number 24205
_diffrn_reflns_point_group_measured_fraction_full 0.992
_diffrn_reflns_point_group_measured_fraction_max 0.992
_diffrn_reflns_theta_full 25.242
_diffrn_reflns_theta_max 27.484
_diffrn_reflns_theta_min 1.966
_exptl_absorpt_coefficient_mu 0.158
_exptl_absorpt_correction_T_max 0.994
_exptl_absorpt_correction_T_min 0.963
_exptl_absorpt_correction_type multi-scan
_exptl_crystal_colour colourless
_exptl_crystal_density_diffrn 1.147
_exptl_crystal_description block
_exptl_crystal_F_000 856
_exptl_crystal_size_max 0.400
_exptl_crystal_size_mid 0.200
_exptl_crystal_size_min 0.040
_refine_diff_density_max 0.207
_refine_diff_density_min -0.248
_refine_diff_density_rms 0.034
_refine_ls_abs_structure_details
;
 Flack x determined using 1811 quotients [(I+)-(I-)]/[(I+)+(I-)]
 (Parsons, Flack and Wagner, Acta Cryst. B69 (2013) 249-259).
;
_refine_ls_abs_structure_Flack 0.02(2)
_refine_ls_extinction_method none
_refine_ls_goodness_of_fit_ref 0.878
_refine_ls_hydrogen_treatment constr
_refine_ls_matrix_type full
_refine_ls_number_parameters 260
_refine_ls_number_reflns 5215
_refine_ls_number_restraints 0
_refine_ls_restrained_S_all 0.878
_refine_ls_R_factor_all 0.0461
_refine_ls_R_factor_gt 0.0381
_refine_ls_shift/su_max 0.000
_refine_ls_shift/su_mean 0.000
_refine_ls_structure_factor_coef Fsqd
_refine_ls_weighting_details 'w=1/[\s^2^(Fo^2^)+(0.1000P)^2^+0.3131P] where P=(Fo^2^+2Fc^2^)/3'
_refine_ls_weighting_scheme calc
_refine_ls_wR_factor_gt 0.1115
_refine_ls_wR_factor_ref 0.1234
_reflns_Friedel_coverage 0.759
_reflns_Friedel_fraction_full 0.995
_reflns_Friedel_fraction_max 0.992
_reflns_number_gt 4694
_reflns_number_total 5215
_reflns_threshold_expression 'I > 2\s(I)'
_cod_data_source_file d5ob01408e2.cif
_cod_data_source_block b250109c_a
_cod_depositor_comments 'Adding full bibliography for 7160817.cif.'
_cod_database_code 7160817
_shelx_shelxl_version_number 2018/3
_shelx_space_group_comment
;
The symmetry employed for this shelxl refinement is uniquely defined
by the following loop, which should always be used as a source of
symmetry information in preference to the above space-group names.
They are only intended as comments.
;
_shelx_estimated_absorpt_t_min 0.940
_shelx_estimated_absorpt_t_max 0.994

loop_
_space_group_symop_operation_xyz
'x, y, z'
'-x+1/2, -y, z+1/2'
'-x, y+1/2, -z+1/2'
'x+1/2, -y+1/2, -z'

loop_
_atom_site_label
_atom_site_type_symbol
_atom_site_fract_x
_atom_site_fract_y
_atom_site_fract_z
_atom_site_U_iso_or_equiv
_atom_site_adp_type
_atom_site_occupancy
_atom_site_site_symmetry_order
_atom_site_calc_flag
_atom_site_refinement_flags_posn
_atom_site_refinement_flags_adp
_atom_site_refinement_flags_occupancy
_atom_site_disorder_assembly
_atom_site_disorder_group
S1 S 0.31314(7) 0.31985(5) 0.39444(2) 0.03367(17) Uani 1 1 d . . . . .
O1 O 0.3304(3) 0.19756(15) 0.38821(9) 0.0491(5) Uani 1 1 d . . . . .
O2 O 0.2118(2) 0.35877(18) 0.43977(8) 0.0480(5) Uani 1 1 d . . . . .
C1 C 0.5032(3) 0.3777(2) 0.41108(10) 0.0343(5) Uani 1 1 d . . . . .
H1 H 0.574537 0.356793 0.378934 0.041 Uiso 1 1 calc R U . . .
C2 C 0.4986(3) 0.5031(2) 0.41567(10) 0.0344(5) Uani 1 1 d . . . . .
C3 C 0.5048(3) 0.6040(2) 0.42308(11) 0.0370(5) Uani 1 1 d . . . . .
C4 C 0.5195(3) 0.7243(2) 0.43520(10) 0.0344(5) Uani 1 1 d . . . . .
C5 C 0.4092(3) 0.8038(2) 0.41770(13) 0.0438(6) Uani 1 1 d . . . . .
H5 H 0.322076 0.778948 0.396557 0.053 Uiso 1 1 calc R U . . .
C6 C 0.4258(4) 0.9188(2) 0.43094(14) 0.0504(7) Uani 1 1 d . . . . .
H6 H 0.350440 0.971834 0.418547 0.060 Uiso 1 1 calc R U . . .
C7 C 0.5513(4) 0.9561(3) 0.46205(14) 0.0530(7) Uani 1 1 d . . . . .
H7 H 0.560987 1.034460 0.471701 0.064 Uiso 1 1 calc R U . . .
C8 C 0.6638(4) 0.8790(3) 0.47927(13) 0.0541(8) Uani 1 1 d . . . . .
H8 H 0.750781 0.905092 0.500107 0.065 Uiso 1 1 calc R U . . .
C9 C 0.6491(3) 0.7639(3) 0.46605(12) 0.0462(6) Uani 1 1 d . . . . .
H9 H 0.726274 0.711701 0.477747 0.055 Uiso 1 1 calc R U . . .
C10 C 0.5619(4) 0.3216(3) 0.46748(14) 0.0575(8) Uani 1 1 d . . . . .
H10A H 0.665729 0.348720 0.475837 0.086 Uiso 1 1 calc R U . . .
H10B H 0.563275 0.238615 0.462750 0.086 Uiso 1 1 calc R U . . .
H10C H 0.493675 0.341846 0.499548 0.086 Uiso 1 1 calc R U . . .
C11 C 0.2612(3) 0.3796(2) 0.32484(10) 0.0309(5) Uani 1 1 d . . . . .
C12 C 0.1441(3) 0.4642(2) 0.31943(11) 0.0346(5) Uani 1 1 d . . . . .
C13 C 0.1013(3) 0.4962(2) 0.26317(12) 0.0418(6) Uani 1 1 d . . . . .
H13 H 0.021409 0.550442 0.258746 0.050 Uiso 1 1 calc R U . . .
C14 C 0.1700(3) 0.4522(2) 0.21339(11) 0.0407(6) Uani 1 1 d . . . . .
C15 C 0.2887(3) 0.3740(2) 0.22045(11) 0.0396(6) Uani 1 1 d . . . . .
H15 H 0.338396 0.345444 0.186923 0.047 Uiso 1 1 calc R U . . .
C16 C 0.3382(3) 0.3354(2) 0.27485(10) 0.0335(5) Uani 1 1 d . . . . .
C17 C 0.0585(3) 0.5218(3) 0.37000(13) 0.0420(6) Uani 1 1 d . . . . .
H17 H 0.126783 0.519176 0.404727 0.050 Uiso 1 1 calc R U . . .
C18 C 0.0209(5) 0.6487(3) 0.35741(16) 0.0625(9) Uani 1 1 d . . . . .
H18A H 0.111481 0.686268 0.341172 0.094 Uiso 1 1 calc R U . . .
H18B H -0.008741 0.686689 0.393438 0.094 Uiso 1 1 calc R U . . .
H18C H -0.063771 0.653088 0.329659 0.094 Uiso 1 1 calc R U . . .
C19 C -0.0895(4) 0.4551(4) 0.38452(17) 0.0640(9) Uani 1 1 d . . . . .
H19A H -0.155284 0.451806 0.350219 0.096 Uiso 1 1 calc R U . . .
H19B H -0.144107 0.493602 0.415960 0.096 Uiso 1 1 calc R U . . .
H19C H -0.062723 0.377543 0.396573 0.096 Uiso 1 1 calc R U . . .
C20 C 0.1230(4) 0.4900(3) 0.15257(13) 0.0510(7) Uani 1 1 d . . . . .
H20 H 0.172456 0.435574 0.124984 0.061 Uiso 1 1 calc R U . . .
C21 C 0.1858(7) 0.6062(4) 0.13870(18) 0.0956(17) Uani 1 1 d . . . . .
H21A H 0.173747 0.621312 0.097264 0.143 Uiso 1 1 calc R U . . .
H21B H 0.294765 0.609105 0.148897 0.143 Uiso 1 1 calc R U . . .
H21C H 0.129856 0.663888 0.160892 0.143 Uiso 1 1 calc R U . . .
C22 C -0.0490(5) 0.4827(4) 0.14191(19) 0.0787(12) Uani 1 1 d . . . . .
H22A H -0.086658 0.407970 0.154352 0.118 Uiso 1 1 calc R U . . .
H22B H -0.069747 0.492887 0.100583 0.118 Uiso 1 1 calc R U . . .
H22C H -0.101117 0.542568 0.163938 0.118 Uiso 1 1 calc R U . . .
C23 C 0.4734(3) 0.2513(2) 0.27459(11) 0.0416(6) Uani 1 1 d . . . . .
H23 H 0.498268 0.232355 0.315695 0.050 Uiso 1 1 calc R U . . .
C24 C 0.6166(4) 0.3071(3) 0.24736(14) 0.0586(8) Uani 1 1 d . . . . .
H24A H 0.592838 0.331720 0.207863 0.088 Uiso 1 1 calc R U . . .
H24B H 0.700663 0.251789 0.246437 0.088 Uiso 1 1 calc R U . . .
H24C H 0.647168 0.373272 0.270510 0.088 Uiso 1 1 calc R U . . .
C25 C 0.4301(5) 0.1394(3) 0.24352(17) 0.0679(10) Uani 1 1 d . . . . .
H25A H 0.341850 0.104649 0.262920 0.102 Uiso 1 1 calc R U . . .
H25B H 0.517172 0.086756 0.244746 0.102 Uiso 1 1 calc R U . . .
H25C H 0.403727 0.155799 0.203166 0.102 Uiso 1 1 calc R U . . .

loop_
_atom_site_aniso_label
_atom_site_aniso_U_11
_atom_site_aniso_U_22
_atom_site_aniso_U_33
_atom_site_aniso_U_23
_atom_site_aniso_U_13
_atom_site_aniso_U_12
S1 0.0403(3) 0.0267(3) 0.0340(3) 0.0039(2) 0.0057(2) -0.0018(2)
O1 0.0681(13) 0.0253(8) 0.0539(11) 0.0056(7) -0.0006(10) -0.0057(9)
O2 0.0517(11) 0.0521(11) 0.0400(9) 0.0077(8) 0.0173(9) 0.0020(9)
C1 0.0386(12) 0.0298(12) 0.0346(11) -0.0001(9) -0.0002(10) 0.0041(10)
C2 0.0345(11) 0.0356(13) 0.0330(11) 0.0001(9) -0.0004(9) 0.0005(10)
C3 0.0385(12) 0.0374(14) 0.0352(12) -0.0016(10) 0.0022(10) -0.0025(11)
C4 0.0400(12) 0.0325(12) 0.0307(11) -0.0008(9) 0.0033(10) -0.0042(10)
C5 0.0413(13) 0.0436(15) 0.0464(13) 0.0024(11) -0.0097(11) -0.0049(12)
C6 0.0543(16) 0.0363(15) 0.0606(18) 0.0063(12) -0.0059(14) 0.0047(13)
C7 0.073(2) 0.0340(14) 0.0524(16) -0.0061(12) -0.0017(15) -0.0071(14)
C8 0.0568(17) 0.0501(17) 0.0554(16) -0.0117(13) -0.0164(15) -0.0085(15)
C9 0.0445(14) 0.0444(15) 0.0496(14) -0.0044(12) -0.0115(12) 0.0038(12)
C10 0.074(2) 0.0480(17) 0.0503(16) 0.0095(14) -0.0189(15) 0.0078(16)
C11 0.0308(10) 0.0278(11) 0.0341(11) -0.0004(9) -0.0015(9) -0.0022(9)
C12 0.0275(10) 0.0347(12) 0.0417(12) -0.0023(10) -0.0001(9) -0.0003(10)
C13 0.0321(11) 0.0445(15) 0.0488(14) -0.0007(12) -0.0043(11) 0.0060(11)
C14 0.0356(12) 0.0474(14) 0.0392(12) 0.0003(10) -0.0074(11) -0.0002(12)
C15 0.0393(13) 0.0461(14) 0.0333(12) -0.0043(10) -0.0026(10) 0.0033(11)
C16 0.0341(11) 0.0323(12) 0.0341(11) -0.0023(9) -0.0017(9) 0.0020(10)
C17 0.0319(11) 0.0451(15) 0.0491(14) -0.0073(12) 0.0029(11) 0.0051(11)
C18 0.066(2) 0.0530(19) 0.069(2) -0.0169(16) -0.0048(17) 0.0202(17)
C19 0.0381(14) 0.080(2) 0.073(2) -0.0141(18) 0.0160(15) -0.0069(15)
C20 0.0509(15) 0.0617(19) 0.0405(14) 0.0031(13) -0.0123(12) 0.0023(14)
C21 0.125(4) 0.098(3) 0.064(2) 0.033(2) -0.033(3) -0.047(3)
C22 0.067(2) 0.096(3) 0.073(2) 0.017(2) -0.034(2) -0.006(2)
C23 0.0478(14) 0.0407(14) 0.0362(12) -0.0062(10) -0.0002(11) 0.0122(12)
C24 0.0437(15) 0.076(2) 0.0559(17) 0.0074(15) 0.0049(13) 0.0197(16)
C25 0.086(3) 0.0473(18) 0.071(2) -0.0221(16) -0.0075(19) 0.0205(18)

loop_
_atom_type_symbol
_atom_type_description
_atom_type_scat_dispersion_real
_atom_type_scat_dispersion_imag
_atom_type_scat_source
C C 0.0033 0.0016 'International Tables Vol C Tables 4.2.6.8 and 6.1.1.4'
H H 0.0000 0.0000 'International Tables Vol C Tables 4.2.6.8 and 6.1.1.4'
O O 0.0106 0.0060 'International Tables Vol C Tables 4.2.6.8 and 6.1.1.4'
S S 0.1246 0.1234 'International Tables Vol C Tables 4.2.6.8 and 6.1.1.4'

loop_
_geom_angle_atom_site_label_1
_geom_angle_atom_site_label_2
_geom_angle_atom_site_label_3
_geom_angle
_geom_angle_site_symmetry_1
_geom_angle_site_symmetry_3
_geom_angle_publ_flag
O2 S1 O1 116.63(12) . . ?
O2 S1 C11 111.61(12) . . ?
O1 S1 C11 108.71(11) . . ?
O2 S1 C1 106.51(12) . . ?
O1 S1 C1 107.09(12) . . ?
C11 S1 C1 105.62(11) . . ?
C2 C1 C10 111.9(2) . . ?
C2 C1 S1 111.09(18) . . ?
C10 C1 S1 108.5(2) . . ?
C3 C2 C1 174.1(3) . . ?
C2 C3 C4 176.1(3) . . ?
C5 C4 C9 118.5(2) . . ?
C5 C4 C3 122.3(2) . . ?
C9 C4 C3 119.3(2) . . ?
C6 C5 C4 120.7(3) . . ?
C7 C6 C5 120.3(3) . . ?
C6 C7 C8 120.1(3) . . ?
C9 C8 C7 120.2(3) . . ?
C8 C9 C4 120.2(3) . . ?
C12 C11 C16 121.0(2) . . ?
C12 C11 S1 121.66(18) . . ?
C16 C11 S1 117.28(18) . . ?
C13 C12 C11 117.2(2) . . ?
C13 C12 C17 117.1(2) . . ?
C11 C12 C17 125.7(2) . . ?
C14 C13 C12 123.4(2) . . ?
C15 C14 C13 117.8(2) . . ?
C15 C14 C20 119.8(2) . . ?
C13 C14 C20 122.4(2) . . ?
C14 C15 C16 123.1(2) . . ?
C15 C16 C11 117.5(2) . . ?
C15 C16 C23 116.0(2) . . ?
C11 C16 C23 126.5(2) . . ?
C12 C17 C19 110.2(2) . . ?
C12 C17 C18 112.4(2) . . ?
C19 C17 C18 110.5(3) . . ?
C21 C20 C22 112.0(4) . . ?
C21 C20 C14 111.1(3) . . ?
C22 C20 C14 113.4(3) . . ?
C16 C23 C25 111.1(2) . . ?
C16 C23 C24 110.5(2) . . ?
C25 C23 C24 111.6(3) . . ?

loop_
_geom_bond_atom_site_label_1
_geom_bond_atom_site_label_2
_geom_bond_distance
_geom_bond_site_symmetry_2
_geom_bond_publ_flag
S1 O2 1.4309(19) . ?
S1 O1 1.4356(18) . ?
S1 C11 1.795(2) . ?
S1 C1 1.815(3) . ?
C1 C2 1.461(3) . ?
C1 C10 1.532(4) . ?
C2 C3 1.185(4) . ?
C3 C4 1.431(4) . ?
C4 C5 1.386(4) . ?
C4 C9 1.401(4) . ?
C5 C6 1.377(4) . ?
C6 C7 1.368(5) . ?
C7 C8 1.379(5) . ?
C8 C9 1.377(4) . ?
C11 C12 1.416(3) . ?
C11 C16 1.419(3) . ?
C12 C13 1.390(4) . ?
C12 C17 1.528(3) . ?
C13 C14 1.383(4) . ?
C14 C15 1.379(4) . ?
C14 C20 1.515(4) . ?
C15 C16 1.391(3) . ?
C16 C23 1.523(3) . ?
C17 C19 1.532(4) . ?
C17 C18 1.536(4) . ?
C20 C21 1.489(5) . ?
C20 C22 1.508(5) . ?
C23 C25 1.528(4) . ?
C23 C24 1.529(4) . ?
